data_4080815
loop_
_publ_author_name
'Arens, Verena'
'Dietz, Christina'
'Schollmeyer, Dieter'
'Jurkschat, Klaus'

_publ_section_title
;
 Intramolecularly Coordinated Bis(crown ether)-Substituted Organotin
 Halides as Ditopic Salt Receptors
;
_journal_issue 9
_journal_name_full Organometallics
_journal_page_first 2775
_journal_paper_doi 10.1021/om400216z
_journal_volume 32
_journal_year 2013
_chemical_formula_moiety 'C24 H46 Br2 O10 Sn'
_chemical_formula_sum 'C24 H46 Br2 O10 Sn'
_chemical_formula_weight 773.12
_chemical_melting_point 396
_chemical_name_systematic
; 
dibromido-bis(1,4,7,10,13-pentaoxacyclohexadec-15-ylmethyl)-stannane 
;
_space_group_IT_number 15
_symmetry_cell_setting monoclinic
_symmetry_space_group_name_Hall '-I 2ya'
_symmetry_space_group_name_H-M 'I 1 2/a 1'
_atom_sites_solution_hydrogens geom
_atom_sites_solution_primary direct
_atom_sites_solution_secondary difmap
_audit_creation_method SHELXL-97
_cell_angle_alpha 90.00
_cell_angle_beta 100.304(18)
_cell_angle_gamma 90.00
_cell_formula_units_Z 4
_cell_length_a 16.1335(19)
_cell_length_b 11.5894(7)
_cell_length_c 16.415(3)
_cell_measurement_reflns_used 5115
_cell_measurement_temperature 173(2)
_cell_measurement_theta_max 29.0164
_cell_measurement_theta_min 2.5172
_cell_volume 3019.7(7)
_computing_cell_refinement 'CrysAlisPro, Oxford Diffraction Ltd., Version 1.171.33.55''
_computing_data_collection 'CrysAlisPro, Oxford Diffraction Ltd., Version 1.171.33.55''
_computing_data_reduction 'CrysAlisPro, Oxford Diffraction Ltd., Version 1.171.33.55''
_computing_molecular_graphics 'SHELXP-97 (Sheldrick, 1997)'
_computing_publication_material 'enCIFer Version 1.4'
_computing_structure_refinement 'SHELXL-97 (Sheldrick, 1997)'
_computing_structure_solution 'SHELXS-97 (Sheldrick, 1990)'
_diffrn_ambient_temperature 173(2)
_diffrn_measured_fraction_theta_full 0.999
_diffrn_measured_fraction_theta_max 0.999
_diffrn_measurement_device 'Xcalibur2 CCD Diffractometer'
_diffrn_measurement_method '\w und \y scan'
_diffrn_radiation_monochromator graphite
_diffrn_radiation_source 'fine-focus sealed tube'
_diffrn_radiation_type MoK\a
_diffrn_radiation_wavelength 0.71073
_diffrn_reflns_av_R_equivalents 0.0294
_diffrn_reflns_av_sigmaI/netI 0.0468
_diffrn_reflns_limit_h_max 19
_diffrn_reflns_limit_h_min -19
_diffrn_reflns_limit_k_max 14
_diffrn_reflns_limit_k_min -13
_diffrn_reflns_limit_l_max 19
_diffrn_reflns_limit_l_min -19
_diffrn_reflns_number 9403
_diffrn_reflns_theta_full 25.50
_diffrn_reflns_theta_max 25.50
_diffrn_reflns_theta_min 2.52
_exptl_absorpt_coefficient_mu 3.542
_exptl_absorpt_correction_T_max 1.00000
_exptl_absorpt_correction_T_min 0.79387
_exptl_absorpt_correction_type multi-scan
_exptl_absorpt_process_details
;
CrysAlisPro, Oxford Diffraction Ltd.,
Version 1.171.33.55 (release 05-01-2010 CrysAlis171 .NET)
(compiled Jan  5 2010,16:28:46)
Empirical absorption correction using spherical harmonics,
 implemented in SCALE3 ABSPACK scaling algorithm.
;
_exptl_crystal_colour colourless
_exptl_crystal_density_diffrn 1.701
_exptl_crystal_density_method 'not measured'
_exptl_crystal_description block
_exptl_crystal_F_000 1560
_exptl_crystal_size_max 0.50
_exptl_crystal_size_mid 0.37
_exptl_crystal_size_min 0.30
_refine_diff_density_max 0.595
_refine_diff_density_min -0.428
_refine_diff_density_rms 0.075
_refine_ls_extinction_method none
_refine_ls_goodness_of_fit_ref 0.922
_refine_ls_hydrogen_treatment constr
_refine_ls_matrix_type full
_refine_ls_number_parameters 168
_refine_ls_number_reflns 2814
_refine_ls_number_restraints 0
_refine_ls_restrained_S_all 0.922
_refine_ls_R_factor_all 0.0368
_refine_ls_R_factor_gt 0.0239
_refine_ls_shift/su_max 0.001
_refine_ls_shift/su_mean 0.000
_refine_ls_structure_factor_coef Fsqd
_refine_ls_weighting_details 'calc w=1/[\s^2^(Fo^2^)+(0.0251P)^2^+0.0000P] where P=(Fo^2^+2Fc^2^)/3'
_refine_ls_weighting_scheme calc
_refine_ls_wR_factor_gt 0.0495
_refine_ls_wR_factor_ref 0.0505
_reflns_number_gt 2135
_reflns_number_total 2814
_reflns_threshold_expression >2sigma(I)
_cod_data_source_file om400216z_si_001.cif
_cod_data_source_block compound4_a1383i
_cod_original_sg_symbol_H-M I2/a
_cod_database_code 4080815

loop_
_symmetry_equiv_pos_as_xyz
'x, y, z'
'-x+1/2, y, -z'
'x+1/2, y+1/2, z+1/2'
'-x+1, y+1/2, -z+1/2'
'-x, -y, -z'
'x-1/2, -y, z'
'-x+1/2, -y+1/2, -z+1/2'
'x, -y+1/2, z+1/2'

loop_
_atom_site_label
_atom_site_type_symbol
_atom_site_fract_x
_atom_site_fract_y
_atom_site_fract_z
_atom_site_U_iso_or_equiv
_atom_site_adp_type
_atom_site_occupancy
_atom_site_symmetry_multiplicity
_atom_site_calc_flag
_atom_site_refinement_flags
Sn1 Sn 0.2500 0.94917(3) 0.0000 0.01840(9) Uani 1 2 d S
Br1 Br 0.207443(18) 0.79709(3) 0.097436(18) 0.02864(10) Uani 1 1 d .
O1 O 0.23334(10) 1.09141(18) 0.11651(11) 0.0252(5) Uani 1 1 d .
C1 C 0.37306(15) 1.0096(3) 0.05241(17) 0.0189(7) Uani 1 1 d .
H1A H 0.3994 0.9553 0.0961 0.023 Uiso 1 1 calc R
H1B H 0.4084 1.0116 0.0089 0.023 Uiso 1 1 calc R
C2 C 0.36996(16) 1.1289(3) 0.08932(17) 0.0250(7) Uani 1 1 d .
H2A H 0.3464 1.1838 0.0440 0.030 Uiso 1 1 calc R
O2 O 0.24692(12) 1.09638(18) 0.30466(12) 0.0288(5) Uani 1 1 d .
C3 C 0.31559(16) 1.1322(3) 0.15376(17) 0.0265(8) Uani 1 1 d .
H3A H 0.3396 1.0824 0.2011 0.032 Uiso 1 1 calc R
H3B H 0.3119 1.2120 0.1743 0.032 Uiso 1 1 calc R
O3 O 0.41389(12) 1.0991(2) 0.39081(13) 0.0388(6) Uani 1 1 d .
O4 O 0.51953(13) 1.2623(2) 0.32505(13) 0.0388(6) Uani 1 1 d .
C4 C 0.16937(16) 1.1100(3) 0.16646(18) 0.0301(8) Uani 1 1 d .
H4A H 0.1140 1.0884 0.1336 0.036 Uiso 1 1 calc R
H4B H 0.1674 1.1933 0.1794 0.036 Uiso 1 1 calc R
O5 O 0.45174(12) 1.2845(2) 0.15492(12) 0.0324(6) Uani 1 1 d .
C5 C 0.18268(19) 1.0438(3) 0.24555(19) 0.0352(8) Uani 1 1 d .
H5A H 0.1295 1.0413 0.2677 0.042 Uiso 1 1 calc R
H5B H 0.1991 0.9635 0.2352 0.042 Uiso 1 1 calc R
C6 C 0.2754(2) 1.0266(3) 0.3739(2) 0.0407(9) Uani 1 1 d .
H6A H 0.2963 0.9522 0.3559 0.049 Uiso 1 1 calc R
H6B H 0.2283 1.0104 0.4036 0.049 Uiso 1 1 calc R
C7 C 0.3442(2) 1.0869(3) 0.4300(2) 0.0461(10) Uani 1 1 d .
H7A H 0.3246 1.1639 0.4445 0.055 Uiso 1 1 calc R
H7B H 0.3603 1.0421 0.4818 0.055 Uiso 1 1 calc R
C8 C 0.4805(2) 1.1621(3) 0.43843(19) 0.0435(10) Uani 1 1 d .
H8A H 0.5034 1.1190 0.4896 0.052 Uiso 1 1 calc R
H8B H 0.4594 1.2375 0.4545 0.052 Uiso 1 1 calc R
C9 C 0.54753(19) 1.1802(3) 0.3887(2) 0.0440(10) Uani 1 1 d .
H9A H 0.5993 1.2087 0.4247 0.053 Uiso 1 1 calc R
H9B H 0.5609 1.1063 0.3637 0.053 Uiso 1 1 calc R
C10 C 0.57298(18) 1.2725(3) 0.2665(2) 0.0378(9) Uani 1 1 d .
H10A H 0.5898 1.1948 0.2505 0.045 Uiso 1 1 calc R
H10B H 0.6246 1.3150 0.2912 0.045 Uiso 1 1 calc R
C11 C 0.52928(17) 1.3347(3) 0.19202(19) 0.0356(9) Uani 1 1 d .
H11A H 0.5188 1.4152 0.2077 0.043 Uiso 1 1 calc R
H11B H 0.5669 1.3374 0.1506 0.043 Uiso 1 1 calc R
C12 C 0.45854(17) 1.1694(3) 0.12831(18) 0.0274(8) Uani 1 1 d .
H12A H 0.4818 1.1196 0.1759 0.033 Uiso 1 1 calc R
H12B H 0.4965 1.1654 0.0872 0.033 Uiso 1 1 calc R

loop_
_atom_site_aniso_label
_atom_site_aniso_U_11
_atom_site_aniso_U_22
_atom_site_aniso_U_33
_atom_site_aniso_U_23
_atom_site_aniso_U_13
_atom_site_aniso_U_12
Sn1 0.01552(14) 0.01703(19) 0.02228(16) 0.000 0.00237(11) 0.000
Br1 0.03082(17) 0.0219(2) 0.03384(19) 0.00735(15) 0.00747(14) -0.00123(15)
O1 0.0193(10) 0.0292(14) 0.0285(11) -0.0077(10) 0.0080(8) -0.0041(10)
C1 0.0200(14) 0.0148(17) 0.0198(14) 0.0007(13) -0.0020(12) -0.0035(13)
C2 0.0189(14) 0.030(2) 0.0247(16) 0.0019(16) 0.0012(12) -0.0050(15)
O2 0.0354(11) 0.0220(13) 0.0302(12) -0.0004(11) 0.0087(9) -0.0027(11)
C3 0.0224(15) 0.025(2) 0.0319(17) -0.0076(16) 0.0054(13) -0.0074(15)
O3 0.0368(12) 0.0443(16) 0.0363(13) -0.0056(12) 0.0094(11) 0.0005(12)
O4 0.0319(12) 0.0486(17) 0.0358(13) -0.0040(13) 0.0061(10) 0.0051(12)
C4 0.0199(15) 0.037(2) 0.0359(18) -0.0118(17) 0.0124(13) 0.0012(15)
O5 0.0272(11) 0.0310(15) 0.0388(13) -0.0091(12) 0.0056(10) -0.0066(11)
C5 0.0400(18) 0.028(2) 0.044(2) -0.0097(19) 0.0241(16) -0.0096(18)
C6 0.045(2) 0.034(2) 0.048(2) 0.013(2) 0.0227(17) 0.0021(18)
C7 0.052(2) 0.056(3) 0.0313(19) 0.0118(19) 0.0128(17) 0.007(2)
C8 0.047(2) 0.053(3) 0.0272(18) -0.0026(19) -0.0041(16) 0.002(2)
C9 0.0316(18) 0.054(3) 0.042(2) -0.008(2) -0.0048(16) 0.0021(19)
C10 0.0263(17) 0.043(3) 0.044(2) -0.0176(19) 0.0057(16) -0.0079(17)
C11 0.0234(16) 0.041(2) 0.043(2) -0.0139(19) 0.0080(15) -0.0083(17)
C12 0.0263(15) 0.029(2) 0.0263(17) -0.0018(16) 0.0036(13) -0.0026(16)

loop_
_atom_type_symbol
_atom_type_description
_atom_type_scat_dispersion_real
_atom_type_scat_dispersion_imag
_atom_type_scat_source
C C 0.0033 0.0016 'International Tables Vol C Tables 4.2.6.8 and 6.1.1.4'
H H 0.0000 0.0000 'International Tables Vol C Tables 4.2.6.8 and 6.1.1.4'
O O 0.0106 0.0060 'International Tables Vol C Tables 4.2.6.8 and 6.1.1.4'
Br Br -0.2901 2.4595 'International Tables Vol C Tables 4.2.6.8 and 6.1.1.4'
Sn Sn -0.6537 1.4246 'International Tables Vol C Tables 4.2.6.8 and 6.1.1.4'

loop_
_geom_angle_atom_site_label_1
_geom_angle_atom_site_label_2
_geom_angle_atom_site_label_3
_geom_angle
_geom_angle_site_symmetry_1
_geom_angle_site_symmetry_3
C1 Sn1 C1 141.74(16) 2 .
C1 Sn1 Br1 98.26(8) 2 .
C1 Sn1 Br1 107.97(8) . .
C1 Sn1 Br1 107.97(8) 2 2
C1 Sn1 Br1 98.26(8) . 2
Br1 Sn1 Br1 92.77(2) . 2
C1 Sn1 O1 82.90(9) 2 .
C1 Sn1 O1 72.79(9) . .
Br1 Sn1 O1 84.33(5) . .
Br1 Sn1 O1 169.08(4) 2 .
C3 O1 C4 114.1(2) . .
C3 O1 Sn1 108.37(15) . .
C4 O1 Sn1 134.19(17) . .
C2 C1 Sn1 111.45(17) . .
C2 C1 H1A 109.3 . .
Sn1 C1 H1A 109.3 . .
C2 C1 H1B 109.3 . .
Sn1 C1 H1B 109.3 . .
H1A C1 H1B 108.0 . .
C3 C2 C1 111.9(3) . .
C3 C2 C12 108.6(2) . .
C1 C2 C12 110.6(2) . .
C3 C2 H2A 108.6 . .
C1 C2 H2A 108.6 . .
C12 C2 H2A 108.6 . .
C6 O2 C5 113.5(2) . .
O1 C3 C2 107.8(2) . .
O1 C3 H3A 110.2 . .
C2 C3 H3A 110.2 . .
O1 C3 H3B 110.2 . .
C2 C3 H3B 110.2 . .
H3A C3 H3B 108.5 . .
C7 O3 C8 113.0(3) . .
C10 O4 C9 113.8(2) . .
O1 C4 C5 114.3(2) . .
O1 C4 H4A 108.7 . .
C5 C4 H4A 108.7 . .
O1 C4 H4B 108.7 . .
C5 C4 H4B 108.7 . .
H4A C4 H4B 107.6 . .
C12 O5 C11 114.2(2) . .
O2 C5 C4 110.3(3) . .
O2 C5 H5A 109.6 . .
C4 C5 H5A 109.6 . .
O2 C5 H5B 109.6 . .
C4 C5 H5B 109.6 . .
H5A C5 H5B 108.1 . .
O2 C6 C7 109.3(3) . .
O2 C6 H6A 109.8 . .
C7 C6 H6A 109.8 . .
O2 C6 H6B 109.8 . .
C7 C6 H6B 109.8 . .
H6A C6 H6B 108.3 . .
O3 C7 C6 109.6(3) . .
O3 C7 H7A 109.7 . .
C6 C7 H7A 109.7 . .
O3 C7 H7B 109.7 . .
C6 C7 H7B 109.7 . .
H7A C7 H7B 108.2 . .
O3 C8 C9 109.0(3) . .
O3 C8 H8A 109.9 . .
C9 C8 H8A 109.9 . .
O3 C8 H8B 109.9 . .
C9 C8 H8B 109.9 . .
H8A C8 H8B 108.3 . .
O4 C9 C8 109.4(3) . .
O4 C9 H9A 109.8 . .
C8 C9 H9A 109.8 . .
O4 C9 H9B 109.8 . .
C8 C9 H9B 109.8 . .
H9A C9 H9B 108.2 . .
O4 C10 C11 110.2(2) . .
O4 C10 H10A 109.6 . .
C11 C10 H10A 109.6 . .
O4 C10 H10B 109.6 . .
C11 C10 H10B 109.6 . .
H10A C10 H10B 108.1 . .
O5 C11 C10 114.1(3) . .
O5 C11 H11A 108.7 . .
C10 C11 H11A 108.7 . .
O5 C11 H11B 108.7 . .
C10 C11 H11B 108.7 . .
H11A C11 H11B 107.6 . .
O5 C12 C2 107.4(2) . .
O5 C12 H12A 110.2 . .
C2 C12 H12A 110.2 . .
O5 C12 H12B 110.2 . .
C2 C12 H12B 110.2 . .
H12A C12 H12B 108.5 . .

loop_
_geom_bond_atom_site_label_1
_geom_bond_atom_site_label_2
_geom_bond_distance
_geom_bond_site_symmetry_2
Sn1 C1 2.136(2) 2
Sn1 C1 2.136(2) .
Sn1 Br1 2.5552(4) .
Sn1 Br1 2.5552(4) 2
Sn1 O1 2.5752(19) .
O1 C3 1.438(3) .
O1 C4 1.444(3) .
C1 C2 1.515(4) .
C1 H1A 0.9900 .
C1 H1B 0.9900 .
C2 C3 1.491(4) .
C2 C12 1.531(4) .
C2 H2A 1.0000 .
O2 C6 1.404(4) .
O2 C5 1.424(3) .
C3 H3A 0.9900 .
C3 H3B 0.9900 .
O3 C7 1.399(3) .
O3 C8 1.414(4) .
O4 C10 1.406(4) .
O4 C9 1.424(4) .
C4 C5 1.490(4) .
C4 H4A 0.9900 .
C4 H4B 0.9900 .
O5 C12 1.414(4) .
O5 C11 1.415(3) .
C5 H5A 0.9900 .
C5 H5B 0.9900 .
C6 C7 1.484(5) .
C6 H6A 0.9900 .
C6 H6B 0.9900 .
C7 H7A 0.9900 .
C7 H7B 0.9900 .
C8 C9 1.483(4) .
C8 H8A 0.9900 .
C8 H8B 0.9900 .
C9 H9A 0.9900 .
C9 H9B 0.9900 .
C10 C11 1.485(4) .
C10 H10A 0.9900 .
C10 H10B 0.9900 .
C11 H11A 0.9900 .
C11 H11B 0.9900 .
C12 H12A 0.9900 .
C12 H12B 0.9900 .

loop_
_geom_torsion_atom_site_label_1
_geom_torsion_atom_site_label_2
_geom_torsion_atom_site_label_3
_geom_torsion_atom_site_label_4
_geom_torsion
_geom_torsion_site_symmetry_1
C1 Sn1 O1 C3 -150.95(19) 2
C1 Sn1 O1 C3 -0.84(18) .
Br1 Sn1 O1 C3 109.96(17) .
Br1 Sn1 O1 C3 34.9(4) 2
C1 Sn1 O1 C4 51.7(2) 2
C1 Sn1 O1 C4 -158.2(3) .
Br1 Sn1 O1 C4 -47.4(2) .
Br1 Sn1 O1 C4 -122.5(3) 2
C1 Sn1 C1 C2 25.53(17) 2
Br1 Sn1 C1 C2 -105.39(19) .
Br1 Sn1 C1 C2 158.96(18) 2
O1 Sn1 C1 C2 -27.46(18) .
Sn1 C1 C2 C3 57.4(3) .
Sn1 C1 C2 C12 178.67(19) .
C4 O1 C3 C2 -168.9(3) .
Sn1 O1 C3 C2 28.7(3) .
C1 C2 C3 O1 -56.3(3) .
C12 C2 C3 O1 -178.7(2) .
C3 O1 C4 C5 -65.3(3) .
Sn1 O1 C4 C5 91.1(3) .
C6 O2 C5 C4 -167.3(2) .
O1 C4 C5 O2 76.5(3) .
C5 O2 C6 C7 177.8(2) .
C8 O3 C7 C6 176.4(3) .
O2 C6 C7 O3 -65.5(4) .
C7 O3 C8 C9 -174.4(3) .
C10 O4 C9 C8 -170.7(3) .
O3 C8 C9 O4 71.8(4) .
C9 O4 C10 C11 165.2(3) .
C12 O5 C11 C10 -59.5(3) .
O4 C10 C11 O5 -55.6(4) .
C11 O5 C12 C2 -179.5(2) .
C3 C2 C12 O5 -61.8(3) .
C1 C2 C12 O5 175.0(2) .
